data_2202581
loop_
_publ_author_name
'Albada, Gerard A. van'
'Mutikainen, Ilpo'
'Turpeinen, Urho'
'Reedijk, Jan'

_publ_section_title
;Bis(2,2-bipyridine
 <i>N</i>,<i>N</i>'-dioxide-\k^2^<i>O</i>,<i>O</i>')bis(dicyanamido-\k<i>N</i>^1^)copper(II)
;
_journal_issue 10
_journal_name_full 'Acta Crystallographica Section E'
_journal_page_first m889
_journal_page_last m891
_journal_paper_doi 10.1107/S1600536803019639
_journal_volume 59
_journal_year 2003
_chemical_formula_iupac '[Cu (C10 H8 N2 O2 )2 (C2 N3 )]'
_chemical_formula_sum 'C24 H16 Cu N10 O4'
_chemical_formula_weight 572.01
_chemical_name_systematic
;
 ?
;
_space_group_IT_number 14
_symmetry_cell_setting monoclinic
_symmetry_space_group_name_Hall '-P 2ybc'
_symmetry_space_group_name_H-M 'P 1 21/c 1'
_atom_sites_solution_hydrogens geom
_atom_sites_solution_primary direct
_atom_sites_solution_secondary difmap
_audit_creation_method SHELXL-97
_cell_angle_alpha 90.00
_cell_angle_beta 113.21(2)
_cell_angle_gamma 90.00
_cell_formula_units_Z 4
_cell_length_a 6.8650(10)
_cell_length_b 21.647(3)
_cell_length_c 17.214(3)
_cell_measurement_reflns_used 20133
_cell_measurement_temperature 173(2)
_cell_measurement_theta_max 27.51
_cell_measurement_theta_min 2.74
_cell_volume 2351.1(7)
_computing_cell_refinement COLLECT
_computing_data_collection 'COLLECT (Nonius, 2002)'
_computing_data_reduction COLLECT
_computing_molecular_graphics 'SHELXTL (Sheldrick, 1990)'
_computing_publication_material SHELXL97
_computing_structure_refinement 'SHELXL97 (Sheldrick, 1997)'
_computing_structure_solution 'SHELXS97 (Sheldrick, 1997)'
_diffrn_ambient_temperature 173(2)
_diffrn_measured_fraction_theta_full 0.992
_diffrn_measured_fraction_theta_max 0.992
_diffrn_measurement_device_type 'Nonius KappaCCD'
_diffrn_measurement_method CCD
_diffrn_radiation_monochromator graphite
_diffrn_radiation_source 'fine-focus sealed tube'
_diffrn_radiation_type MoK\a
_diffrn_radiation_wavelength 0.71073
_diffrn_reflns_av_R_equivalents 0.0906
_diffrn_reflns_av_sigmaI/netI 0.1078
_diffrn_reflns_limit_h_max 8
_diffrn_reflns_limit_h_min -8
_diffrn_reflns_limit_k_max 27
_diffrn_reflns_limit_k_min -28
_diffrn_reflns_limit_l_max 22
_diffrn_reflns_limit_l_min -22
_diffrn_reflns_number 20133
_diffrn_reflns_theta_full 27.51
_diffrn_reflns_theta_max 27.51
_diffrn_reflns_theta_min 2.74
_diffrn_standards_decay_% <2
_diffrn_standards_number 200
_exptl_absorpt_coefficient_mu 0.985
_exptl_absorpt_correction_T_max 0.9710
_exptl_absorpt_correction_T_min 0.8124
_exptl_absorpt_correction_type multi-scan
_exptl_absorpt_process_details '(SADABS; Sheldrick, 1996)'
_exptl_crystal_colour green
_exptl_crystal_density_diffrn 1.616
_exptl_crystal_density_method 'not measured'
_exptl_crystal_description needle
_exptl_crystal_F_000 1164
_exptl_crystal_size_max 0.22
_exptl_crystal_size_mid 0.05
_exptl_crystal_size_min 0.03
_refine_diff_density_max 0.440
_refine_diff_density_min -0.667
_refine_ls_extinction_method none
_refine_ls_goodness_of_fit_ref 1.025
_refine_ls_hydrogen_treatment constr
_refine_ls_matrix_type full
_refine_ls_number_parameters 352
_refine_ls_number_reflns 5330
_refine_ls_number_restraints 0
_refine_ls_restrained_S_all 1.025
_refine_ls_R_factor_all 0.1022
_refine_ls_R_factor_gt 0.0535
_refine_ls_shift/su_max 0.001
_refine_ls_shift/su_mean 0.000
_refine_ls_structure_factor_coef Fsqd
_refine_ls_weighting_details 'calc w = 1/[\s^2^(Fo^2^)+(0.0494P)^2^+0.5193P] where P = (Fo^2^+2Fc^2^)/3'
_refine_ls_weighting_scheme calc
_refine_ls_wR_factor_gt 0.1129
_refine_ls_wR_factor_ref 0.1281
_reflns_number_gt 3423
_reflns_number_total 5330
_reflns_threshold_expression >2sigma(I)
_cod_data_source_file cv6230.cif
_cod_data_source_block I
_cod_original_cell_volume 2351.1(6)
_cod_original_sg_symbol_H-M 'P 21/c'
_cod_database_code 2202581
_cod_database_fobs_code 2202581

loop_
_symmetry_equiv_pos_as_xyz
'x, y, z'
'-x, y+1/2, -z+1/2'
'-x, -y, -z'
'x, -y-1/2, z-1/2'

loop_
_atom_site_label
_atom_site_fract_x
_atom_site_fract_y
_atom_site_fract_z
_atom_site_U_iso_or_equiv
_atom_site_adp_type
_atom_site_calc_flag
_atom_site_refinement_flags
_atom_site_occupancy
_atom_site_disorder_assembly
_atom_site_disorder_group
_atom_site_type_symbol
Cu1 0.84283(6) 0.23956(2) 0.43474(3) 0.01678(14) Uani d . 1 . . Cu
N11 1.1944(4) 0.31564(14) 0.57347(16) 0.0173(7) Uani d . 1 . . N
C12 1.3790(5) 0.28725(17) 0.5815(2) 0.0177(8) Uani d . 1 . . C
C13 1.5577(5) 0.32309(18) 0.5945(2) 0.0219(8) Uani d . 1 . . C
H131 1.6881 0.3036 0.6025 0.026 Uiso calc R 1 . . H
C14 1.5471(5) 0.38649(19) 0.5959(2) 0.0269(9) Uani d . 1 . . C
H141 1.6690 0.4109 0.6049 0.032 Uiso calc R 1 . . H
C15 1.3547(5) 0.41412(19) 0.5841(2) 0.0275(9) Uani d . 1 . . C
H151 1.3427 0.4579 0.5834 0.033 Uiso calc R 1 . . H
C16 1.1814(5) 0.37760(17) 0.5731(2) 0.0228(8) Uani d . 1 . . C
H161 1.0501 0.3966 0.5652 0.027 Uiso calc R 1 . . H
O17 1.0267(3) 0.28210(11) 0.56658(14) 0.0193(5) Uani d . 1 . . O
N21 1.2614(4) 0.18964(14) 0.50813(17) 0.0169(6) Uani d . 1 . . N
C22 1.3864(5) 0.21944(17) 0.5804(2) 0.0170(8) Uani d . 1 . . C
C23 1.5226(5) 0.18547(18) 0.6477(2) 0.0225(9) Uani d . 1 . . C
H231 1.6132 0.2059 0.6978 0.027 Uiso calc R 1 . . H
C24 1.5271(5) 0.12220(18) 0.6424(2) 0.0242(9) Uani d . 1 . . C
H241 1.6182 0.0987 0.6892 0.029 Uiso calc R 1 . . H
C25 1.3987(5) 0.09304(18) 0.5687(2) 0.0230(8) Uani d . 1 . . C
H251 1.4008 0.0493 0.5644 0.028 Uiso calc R 1 . . H
C26 1.2677(5) 0.12777(17) 0.5016(2) 0.0213(8) Uani d . 1 . . C
H261 1.1811 0.1080 0.4503 0.026 Uiso calc R 1 . . H
O27 1.1355(3) 0.22215(11) 0.44180(14) 0.0199(6) Uani d . 1 . . O
N31 0.4211(4) 0.29046(14) 0.36616(17) 0.0179(7) Uani d . 1 . . N
C32 0.2882(5) 0.26057(17) 0.2950(2) 0.0178(8) Uani d . 1 . . C
C33 0.1381(5) 0.29506(19) 0.2311(2) 0.0228(9) Uani d . 1 . . C
H331 0.0396 0.2749 0.1825 0.027 Uiso calc R 1 . . H
C34 0.1319(5) 0.35817(19) 0.2380(2) 0.0281(9) Uani d . 1 . . C
H341 0.0314 0.3817 0.1938 0.034 Uiso calc R 1 . . H
C35 0.2727(5) 0.38725(19) 0.3097(2) 0.0281(9) Uani d . 1 . . C
H351 0.2710 0.4309 0.3148 0.034 Uiso calc R 1 . . H
C36 0.4154(5) 0.35222(17) 0.3738(2) 0.0227(8) Uani d . 1 . . C
H361 0.5105 0.3718 0.4237 0.027 Uiso calc R 1 . . H
O37 0.5542(3) 0.25760(11) 0.43090(14) 0.0191(5) Uani d . 1 . . O
N51 0.8216(4) 0.16003(15) 0.48721(19) 0.0240(7) Uani d . 1 . . N
C52 0.8226(5) 0.11017(19) 0.5107(2) 0.0210(8) Uani d . 1 . . C
N53 0.8012(5) 0.05413(15) 0.5337(2) 0.0350(9) Uani d . 1 . . N
C54 0.9621(6) 0.02392(18) 0.5886(3) 0.0286(9) Uani d . 1 . . C
N55 1.0880(6) -0.00625(19) 0.6370(3) 0.0533(11) Uani d . 1 . . N
N61 0.8607(4) 0.31964(15) 0.38200(18) 0.0221(7) Uani d . 1 . . N
C62 0.8618(5) 0.37227(18) 0.3705(2) 0.0202(8) Uani d . 1 . . C
N63 0.8372(4) 0.43000(15) 0.3488(2) 0.0321(8) Uani d . 1 . . N
C64 0.9911(5) 0.46978(18) 0.3870(2) 0.0224(8) Uani d . 1 . . C
N65 1.1151(5) 0.50820(16) 0.4155(2) 0.0362(9) Uani d . 1 . . N
N41 0.4904(4) 0.16799(14) 0.29630(17) 0.0180(7) Uani d . 1 . . N
C42 0.3018(5) 0.19322(17) 0.2907(2) 0.0186(8) Uani d . 1 . . C
C43 0.1292(5) 0.15503(19) 0.2771(2) 0.0260(9) Uani d . 1 . . C
H431 -0.0035 0.1726 0.2702 0.031 Uiso calc R 1 . . H
C44 0.1487(6) 0.0923(2) 0.2736(2) 0.0299(10) Uani d . 1 . . C
H441 0.0300 0.0662 0.2634 0.036 Uiso calc R 1 . . H
C45 0.3459(6) 0.06740(19) 0.2852(2) 0.0320(10) Uani d . 1 . . C
H451 0.3634 0.0239 0.2853 0.038 Uiso calc R 1 . . H
C46 0.5149(6) 0.10573(18) 0.2966(2) 0.0262(9) Uani d . 1 . . C
H461 0.6489 0.0886 0.3047 0.031 Uiso calc R 1 . . H
O47 0.6505(3) 0.20413(11) 0.30105(13) 0.0200(6) Uani d . 1 . . O

loop_
_atom_site_aniso_label
_atom_site_aniso_U_11
_atom_site_aniso_U_22
_atom_site_aniso_U_33
_atom_site_aniso_U_12
_atom_site_aniso_U_13
_atom_site_aniso_U_23
Cu1 0.0147(2) 0.0145(2) 0.0201(2) -0.00113(17) 0.00573(15) 0.00279(19)
N11 0.0161(14) 0.0173(18) 0.0190(15) -0.0006(12) 0.0074(11) 0.0000(13)
C12 0.0181(16) 0.018(2) 0.0156(18) -0.0002(14) 0.0056(13) -0.0011(15)
C13 0.0224(17) 0.025(2) 0.0180(18) -0.0021(15) 0.0074(14) -0.0008(16)
C14 0.0295(19) 0.025(3) 0.028(2) -0.0120(17) 0.0123(16) -0.0035(18)
C15 0.037(2) 0.017(2) 0.026(2) -0.0034(17) 0.0101(16) 0.0010(17)
C16 0.0265(18) 0.016(2) 0.024(2) 0.0045(16) 0.0083(15) -0.0003(17)
O17 0.0175(11) 0.0186(15) 0.0230(13) -0.0036(10) 0.0093(10) 0.0002(11)
N21 0.0139(13) 0.0182(19) 0.0198(16) 0.0011(12) 0.0078(11) 0.0027(13)
C22 0.0149(16) 0.017(2) 0.0194(18) -0.0016(14) 0.0071(13) -0.0020(15)
C23 0.0156(16) 0.026(3) 0.024(2) 0.0038(15) 0.0054(14) 0.0004(17)
C24 0.0188(17) 0.023(2) 0.030(2) 0.0077(15) 0.0091(15) 0.0086(18)
C25 0.0199(17) 0.015(2) 0.037(2) 0.0044(15) 0.0149(16) 0.0034(17)
C26 0.0180(16) 0.019(2) 0.027(2) -0.0035(15) 0.0090(14) -0.0041(17)
O27 0.0184(11) 0.0215(16) 0.0188(12) -0.0002(10) 0.0062(9) 0.0025(11)
N31 0.0150(13) 0.0190(19) 0.0206(16) 0.0024(12) 0.0081(11) 0.0005(13)
C32 0.0135(15) 0.019(2) 0.0238(19) 0.0010(14) 0.0105(13) -0.0002(16)
C33 0.0169(16) 0.030(3) 0.0219(19) 0.0054(15) 0.0085(14) 0.0046(17)
C34 0.0279(19) 0.032(3) 0.028(2) 0.0146(17) 0.0150(16) 0.0116(19)
C35 0.035(2) 0.020(2) 0.038(2) 0.0085(17) 0.0231(18) 0.0031(19)
C36 0.0230(17) 0.021(2) 0.028(2) 0.0002(15) 0.0135(15) -0.0043(17)
O37 0.0171(11) 0.0222(15) 0.0163(12) 0.0011(10) 0.0047(9) 0.0037(11)
N51 0.0158(14) 0.020(2) 0.0314(18) -0.0034(13) 0.0047(12) 0.0061(15)
C52 0.0175(16) 0.024(2) 0.022(2) 0.0019(15) 0.0090(14) 0.0008(17)
N53 0.0353(18) 0.018(2) 0.050(2) -0.0048(15) 0.0147(16) 0.0118(17)
C54 0.043(2) 0.012(2) 0.044(3) -0.0062(18) 0.032(2) -0.0022(19)
N55 0.049(2) 0.037(3) 0.081(3) 0.0129(19) 0.034(2) 0.030(2)
N61 0.0187(14) 0.019(2) 0.0268(17) -0.0022(13) 0.0071(12) 0.0023(14)
C62 0.0163(16) 0.021(2) 0.0210(19) -0.0025(15) 0.0050(14) 0.0016(17)
N63 0.0288(16) 0.017(2) 0.041(2) -0.0004(14) 0.0037(14) 0.0044(16)
C64 0.0277(18) 0.015(2) 0.030(2) 0.0046(17) 0.0177(16) 0.0073(17)
N65 0.0370(19) 0.018(2) 0.060(2) -0.0001(15) 0.0251(17) 0.0024(18)
N41 0.0223(14) 0.0158(18) 0.0139(15) -0.0008(12) 0.0049(11) 0.0005(13)
C42 0.0200(16) 0.020(2) 0.0170(18) 0.0022(15) 0.0081(13) 0.0011(15)
C43 0.0264(18) 0.029(3) 0.022(2) -0.0096(17) 0.0098(15) -0.0063(18)
C44 0.035(2) 0.032(3) 0.023(2) -0.0161(18) 0.0111(16) -0.0037(18)
C45 0.052(2) 0.016(2) 0.023(2) -0.0115(19) 0.0096(18) -0.0009(17)
C46 0.034(2) 0.022(2) 0.0189(19) 0.0067(17) 0.0065(15) -0.0005(17)
O47 0.0173(11) 0.0179(16) 0.0246(13) -0.0027(10) 0.0081(10) 0.0012(11)

loop_
_atom_type_symbol
_atom_type_description
_atom_type_scat_dispersion_real
_atom_type_scat_dispersion_imag
_atom_type_scat_source
Cu Cu 0.3201 1.2651 'International Tables Vol C Tables 4.2.6.8 and 6.1.1.4'
O O 0.0106 0.0060 'International Tables Vol C Tables 4.2.6.8 and 6.1.1.4'
N N 0.0061 0.0033 'International Tables Vol C Tables 4.2.6.8 and 6.1.1.4'
C C 0.0033 0.0016 'International Tables Vol C Tables 4.2.6.8 and 6.1.1.4'
H H 0.0000 0.0000 'International Tables Vol C Tables 4.2.6.8 and 6.1.1.4'

loop_
_geom_angle_atom_site_label_1
_geom_angle_atom_site_label_2
_geom_angle_atom_site_label_3
_geom_angle
_geom_angle_publ_flag
N51 Cu1 N61 179.31(11) yes
N51 Cu1 O37 86.24(10) yes
N61 Cu1 O37 93.07(10) yes
N51 Cu1 O27 93.52(11) yes
N61 Cu1 O27 87.17(10) yes
O37 Cu1 O27 178.49(9) yes
N51 Cu1 O47 92.89(11) yes
N61 Cu1 O47 87.01(10) yes
O37 Cu1 O47 81.97(8) yes
O27 Cu1 O47 99.53(9) yes
N51 Cu1 O17 90.48(11) yes
N61 Cu1 O17 89.59(10) yes
O37 Cu1 O17 96.07(8) yes
O27 Cu1 O17 82.44(9) yes
O47 Cu1 O17 175.98(9) yes
O17 N11 C16 119.5(3) ?
O17 N11 C12 120.1(3) ?
C16 N11 C12 120.5(3) ?
N11 C12 C13 119.3(3) ?
N11 C12 C22 118.9(3) ?
C13 C12 C22 121.8(3) ?
C14 C13 C12 120.6(3) ?
C14 C13 H131 119.7 ?
C12 C13 H131 119.7 ?
C13 C14 C15 118.8(3) ?
C13 C14 H141 120.6 ?
C15 C14 H141 120.6 ?
C16 C15 C14 119.5(4) ?
C16 C15 H151 120.3 ?
C14 C15 H151 120.3 ?
N11 C16 C15 121.3(3) ?
N11 C16 H161 119.4 ?
C15 C16 H161 119.4 ?
N11 O17 Cu1 115.17(17) ?
O27 N21 C26 119.1(3) ?
O27 N21 C22 119.7(3) ?
C26 N21 C22 121.2(3) ?
N21 C22 C23 119.3(3) ?
N21 C22 C12 118.1(3) ?
C23 C22 C12 122.5(3) ?
C24 C23 C22 120.1(3) ?
C24 C23 H231 120.0 ?
C22 C23 H231 120.0 ?
C23 C24 C25 119.6(3) ?
C23 C24 H241 120.2 ?
C25 C24 H241 120.2 ?
C26 C25 C24 119.5(4) ?
C26 C25 H251 120.3 ?
C24 C25 H251 120.3 ?
N21 C26 C25 120.4(3) ?
N21 C26 H261 119.8 ?
C25 C26 H261 119.8 ?
N21 O27 Cu1 116.71(18) ?
O37 N31 C36 119.0(3) ?
O37 N31 C32 119.4(3) ?
C36 N31 C32 121.5(3) ?
N31 C32 C33 118.6(3) ?
N31 C32 C42 118.9(3) ?
C33 C32 C42 122.4(3) ?
C34 C33 C32 120.3(3) ?
C34 C33 H331 119.9 ?
C32 C33 H331 119.9 ?
C33 C34 C35 119.7(3) ?
C33 C34 H341 120.2 ?
C35 C34 H341 120.2 ?
C36 C35 C34 119.3(4) ?
C36 C35 H351 120.3 ?
C34 C35 H351 120.3 ?
N31 C36 C35 120.5(3) ?
N31 C36 H361 119.7 ?
C35 C36 H361 119.7 ?
N31 O37 Cu1 118.45(18) ?
C52 N51 Cu1 170.3(3) ?
N51 C52 N53 173.7(3) ?
C52 N53 C54 121.3(3) ?
N55 C54 N53 173.4(4) ?
C62 N61 Cu1 160.9(3) ?
N61 C62 N63 171.8(4) ?
C62 N63 C64 119.8(3) ?
N65 C64 N63 174.2(4) ?
O47 N41 C46 119.2(3) ?
O47 N41 C42 120.4(3) ?
C46 N41 C42 120.4(3) ?
N41 C42 C43 119.6(3) ?
N41 C42 C32 118.0(3) ?
C43 C42 C32 122.3(3) ?
C44 C43 C42 120.4(3) ?
C44 C43 H431 119.8 ?
C42 C43 H431 119.8 ?
C43 C44 C45 118.9(3) ?
C43 C44 H441 120.5 ?
C45 C44 H441 120.5 ?
C46 C45 C44 120.2(4) ?
C46 C45 H451 119.9 ?
C44 C45 H451 119.9 ?
N41 C46 C45 120.1(3) ?
N41 C46 H461 119.9 ?
C45 C46 H461 119.9 ?
N41 O47 Cu1 113.32(17) ?

loop_
_geom_bond_atom_site_label_1
_geom_bond_atom_site_label_2
_geom_bond_site_symmetry_2
_geom_bond_distance
_geom_bond_publ_flag
Cu1 N51 . 1.976(3) yes
Cu1 N61 . 1.983(3) yes
Cu1 O37 . 1.995(2) yes
Cu1 O27 . 2.000(2) yes
Cu1 O47 . 2.288(2) yes
Cu1 O17 . 2.309(2) yes
N11 O17 . 1.326(3) ?
N11 C16 . 1.344(4) ?
N11 C12 . 1.366(4) ?
C12 C13 . 1.393(5) ?
C12 C22 . 1.469(5) ?
C13 C14 . 1.375(5) ?
C13 H131 . 0.9500 ?
C14 C15 . 1.389(5) ?
C14 H141 . 0.9500 ?
C15 C16 . 1.378(5) ?
C15 H151 . 0.9500 ?
C16 H161 . 0.9500 ?
N21 O27 . 1.330(3) ?
N21 C26 . 1.346(4) ?
N21 C22 . 1.363(4) ?
C22 C23 . 1.380(5) ?
C23 C24 . 1.374(5) ?
C23 H231 . 0.9500 ?
C24 C25 . 1.380(5) ?
C24 H241 . 0.9500 ?
C25 C26 . 1.375(5) ?
C25 H251 . 0.9500 ?
C26 H261 . 0.9500 ?
N31 O37 . 1.334(3) ?
N31 C36 . 1.345(4) ?
N31 C32 . 1.368(4) ?
C32 C33 . 1.391(5) ?
C32 C42 . 1.465(5) ?
C33 C34 . 1.373(5) ?
C33 H331 . 0.9500 ?
C34 C35 . 1.383(5) ?
C34 H341 . 0.9500 ?
C35 C36 . 1.378(5) ?
C35 H351 . 0.9500 ?
C36 H361 . 0.9500 ?
N51 C52 . 1.152(4) ?
C52 N53 . 1.302(5) ?
N53 C54 . 1.310(5) ?
C54 N55 . 1.141(5) ?
N61 C62 . 1.157(4) ?
C62 N63 . 1.296(5) ?
N63 C64 . 1.320(5) ?
C64 N65 . 1.152(5) ?
N41 O47 . 1.325(3) ?
N41 C46 . 1.358(4) ?
N41 C42 . 1.373(4) ?
C42 C43 . 1.387(5) ?
C43 C44 . 1.367(5) ?
C43 H431 . 0.9500 ?
C44 C45 . 1.397(5) ?
C44 H441 . 0.9500 ?
C45 C46 . 1.376(5) ?
C45 H451 . 0.9500 ?
C46 H461 . 0.9500 ?
